data_7119672
loop_
_publ_author_name
'Tian, Xiaohe'
'Zhu, Yingzhong'
'Zhang, Mingzhu'
'Luo, Lei'
'Wu, Jieying'
'Zhou, Hongping'
'Guan, Lijuan'
'Battaglia, Giuseppe'
'Tian, Yupeng'

_publ_section_title
;
 Localization matters: a nuclear targeting two-photon absorption iridium
 complex in photodynamic therapy.
;
_journal_issue 23
_journal_name_full 'Chemical communications (Cambridge, England)'
_journal_page_first 3303
_journal_page_last 3306
_journal_paper_doi 10.1039/c6cc09470h
_journal_volume 53
_journal_year 2017
_chemical_formula_sum 'C91 H69 Cl9 F12 Ir2 N10 P2'
_chemical_formula_weight 2295.95
_chemical_name_systematic
;
 ?
;
_space_group_crystal_system triclinic
_space_group_IT_number 2
_space_group_name_Hall '-P 1'
_space_group_name_H-M_alt 'P -1'
_symmetry_space_group_name_Hall '-P 1'
_symmetry_space_group_name_H-M 'P -1'
_atom_sites_solution_hydrogens geom
_audit_creation_method SHELXL-2013
_audit_update_record
;
2016-10-14 deposited with the CCDC.
2017-02-15 downloaded from the CCDC.
;
_cell_angle_alpha 96.8360(10)
_cell_angle_beta 94.9800(10)
_cell_angle_gamma 109.6590(10)
_cell_formula_units_Z 1
_cell_length_a 10.7117(7)
_cell_length_b 14.7122(10)
_cell_length_c 16.4804(11)
_cell_measurement_temperature 296(2)
_cell_volume 2406.0(3)
_computing_structure_refinement 'SHELXL-2013 (Sheldrick, 2013)'
_diffrn_ambient_temperature 296(2)
_diffrn_measured_fraction_theta_full 0.987
_diffrn_measured_fraction_theta_max 0.882
_diffrn_radiation_type MoK\a
_diffrn_radiation_wavelength 0.71073
_diffrn_reflns_av_R_equivalents 0.0174
_diffrn_reflns_av_unetI/netI 0.0272
_diffrn_reflns_Laue_measured_fraction_full 0.987
_diffrn_reflns_Laue_measured_fraction_max 0.882
_diffrn_reflns_limit_h_max 13
_diffrn_reflns_limit_h_min -13
_diffrn_reflns_limit_k_max 18
_diffrn_reflns_limit_k_min -18
_diffrn_reflns_limit_l_max 21
_diffrn_reflns_limit_l_min -19
_diffrn_reflns_number 18783
_diffrn_reflns_point_group_measured_fraction_full 0.987
_diffrn_reflns_point_group_measured_fraction_max 0.882
_diffrn_reflns_theta_full 25.242
_diffrn_reflns_theta_max 27.312
_diffrn_reflns_theta_min 1.488
_exptl_absorpt_coefficient_mu 3.118
_exptl_absorpt_correction_type none
_exptl_crystal_density_diffrn 1.585
_exptl_crystal_F_000 1130
_exptl_crystal_size_max 0.240
_exptl_crystal_size_mid 0.220
_exptl_crystal_size_min 0.190
_refine_diff_density_max 1.036
_refine_diff_density_min -0.796
_refine_diff_density_rms 0.123
_refine_ls_extinction_method none
_refine_ls_goodness_of_fit_ref 1.067
_refine_ls_hydrogen_treatment constr
_refine_ls_matrix_type full
_refine_ls_number_parameters 587
_refine_ls_number_reflns 9563
_refine_ls_number_restraints 6
_refine_ls_restrained_S_all 1.067
_refine_ls_R_factor_all 0.0404
_refine_ls_R_factor_gt 0.0365
_refine_ls_shift/su_max 0.007
_refine_ls_shift/su_mean 0.000
_refine_ls_structure_factor_coef Fsqd
_refine_ls_weighting_details
;
 w=1/[\s^2^(Fo^2^)+(0.0806P)^2^+1.1633P]
 where P=(Fo^2^+2Fc^2^)/3
;
_refine_ls_weighting_scheme calc
_refine_ls_wR_factor_gt 0.1087
_refine_ls_wR_factor_ref 0.1125
_reflns_Friedel_coverage 0.000
_reflns_number_gt 8733
_reflns_number_total 9563
_reflns_threshold_expression 'I > 2\s(I)'
_cod_data_source_file c6cc09470h4.cif
_cod_data_source_block a
_cod_depositor_comments 'Adding full bibliography for 7119672.cif.'
_cod_database_code 7119672
_shelx_space_group_comment
;
The symmetry employed for this shelxl refinement is uniquely defined
by the following loop, which should always be used as a source of
symmetry information in preference to the above space-group names.
They are only intended as comments.
;
_shelx_estimated_absorpt_t_min 0.522
_shelx_estimated_absorpt_t_max 0.589
_shelxl_version_number 2013-2

loop_
_space_group_symop_operation_xyz
'x, y, z'
'-x, -y, -z'

loop_
_atom_site_label
_atom_site_type_symbol
_atom_site_fract_x
_atom_site_fract_y
_atom_site_fract_z
_atom_site_U_iso_or_equiv
_atom_site_adp_type
_atom_site_occupancy
_atom_site_site_symmetry_order
_atom_site_calc_flag
_atom_site_refinement_flags_posn
_atom_site_refinement_flags_adp
_atom_site_refinement_flags_occupancy
C1 C 0.5108(6) 0.2553(4) 0.6026(4) 0.0625(13) Uani 1 1 d . . .
H1 H 0.5680 0.3108 0.5857 0.075 Uiso 1 1 calc R U .
C2 C 0.5011(8) 0.1652(5) 0.5638(5) 0.084(2) Uani 1 1 d . . .
H2 H 0.5501 0.1597 0.5208 0.101 Uiso 1 1 calc R U .
C3 C 0.4173(9) 0.0820(5) 0.5894(5) 0.090(2) Uani 1 1 d . . .
H3 H 0.4119 0.0201 0.5652 0.109 Uiso 1 1 calc R U .
C4 C 0.3418(8) 0.0927(4) 0.6518(5) 0.0811(18) Uani 1 1 d . . .
H4 H 0.2832 0.0378 0.6687 0.097 Uiso 1 1 calc R U .
C5 C 0.3538(5) 0.1855(3) 0.6890(3) 0.0584(12) Uani 1 1 d . . .
C6 C 0.2803(5) 0.2081(4) 0.7537(3) 0.0583(12) Uani 1 1 d . . .
C7 C 0.1807(7) 0.1373(5) 0.7841(5) 0.0818(19) Uani 1 1 d . . .
H7 H 0.1611 0.0715 0.7640 0.098 Uiso 1 1 calc R U .
C8 C 0.1121(7) 0.1633(5) 0.8427(5) 0.089(2) Uani 1 1 d . . .
H8 H 0.0457 0.1155 0.8625 0.107 Uiso 1 1 calc R U .
C9 C 0.1416(7) 0.2633(5) 0.8736(4) 0.0781(17) Uani 1 1 d . . .
H9 H 0.0951 0.2816 0.9137 0.094 Uiso 1 1 calc R U .
C10 C 0.2409(5) 0.3337(4) 0.8432(3) 0.0596(12) Uani 1 1 d . . .
H10 H 0.2596 0.3994 0.8632 0.072 Uiso 1 1 calc R U .
C11 C 0.3132(5) 0.3085(4) 0.7837(3) 0.0490(10) Uani 1 1 d . . .
C12 C 0.4623(4) 0.5212(3) 0.8068(2) 0.0348(8) Uani 1 1 d . . .
C13 C 0.3869(6) 0.5774(4) 0.7952(3) 0.0595(12) Uani 1 1 d . . .
H13 H 0.3280 0.5620 0.7466 0.071 Uiso 1 1 calc R U .
C14 C 0.3928(8) 0.6552(5) 0.8509(4) 0.0761(18) Uani 1 1 d . . .
H14 H 0.3383 0.6915 0.8411 0.091 Uiso 1 1 calc R U .
C15 C 0.4827(9) 0.6791(5) 0.9231(5) 0.088(2) Uani 1 1 d . . .
H15 H 0.4890 0.7319 0.9623 0.106 Uiso 1 1 calc R U .
C16 C 0.5621(8) 0.6246(5) 0.9363(4) 0.0807(19) Uani 1 1 d . . .
H16 H 0.6228 0.6405 0.9842 0.097 Uiso 1 1 calc R U .
C17 C 0.5508(5) 0.5444(4) 0.8767(3) 0.0544(11) Uani 1 1 d . . .
C18 C 0.6261(5) 0.4778(4) 0.8845(3) 0.0563(12) Uani 1 1 d . . .
C19 C 0.7261(6) 0.4917(5) 0.9496(4) 0.0734(16) Uani 1 1 d . . .
H19 H 0.7504 0.5463 0.9903 0.088 Uiso 1 1 calc R U .
C20 C 0.7882(7) 0.4248(7) 0.9532(4) 0.085(2) Uani 1 1 d . . .
H20 H 0.8561 0.4342 0.9960 0.102 Uiso 1 1 calc R U .
C21 C 0.7501(7) 0.3439(6) 0.8936(5) 0.0801(19) Uani 1 1 d . . .
H21 H 0.7898 0.2970 0.8976 0.096 Uiso 1 1 calc R U .
C22 C 0.6531(6) 0.3308(4) 0.8272(4) 0.0627(13) Uani 1 1 d . . .
H22 H 0.6307 0.2764 0.7865 0.075 Uiso 1 1 calc R U .
C23 C 0.1915(5) 0.3510(3) 0.6078(3) 0.0497(10) Uani 1 1 d . . .
H23 H 0.1597 0.2968 0.6341 0.060 Uiso 1 1 calc R U .
C24 C 0.1065(5) 0.3647(4) 0.5458(3) 0.0548(12) Uani 1 1 d . . .
H24 H 0.0198 0.3204 0.5305 0.066 Uiso 1 1 calc R U .
C25 C 0.1537(5) 0.4457(3) 0.5075(3) 0.0496(10) Uani 1 1 d . . .
H25 H 0.0987 0.4573 0.4662 0.059 Uiso 1 1 calc R U .
C26 C 0.2844(4) 0.5095(3) 0.5314(3) 0.0451(9) Uani 1 1 d . . .
H26 H 0.3176 0.5646 0.5062 0.054 Uiso 1 1 calc R U .
C27 C 0.3646(4) 0.4911(3) 0.5924(3) 0.0384(8) Uani 1 1 d . . .
C28 C 0.5068(4) 0.5523(3) 0.6192(3) 0.0376(8) Uani 1 1 d . . .
C29 C 0.5589(4) 0.6476(3) 0.6046(3) 0.0443(9) Uani 1 1 d . . .
H29 H 0.5042 0.6747 0.5768 0.053 Uiso 1 1 calc R U .
C30 C 0.6920(4) 0.7027(3) 0.6312(3) 0.0445(9) Uani 1 1 d . . .
C31 C 0.7705(5) 0.6557(3) 0.6666(3) 0.0459(10) Uani 1 1 d . . .
H31 H 0.8616 0.6892 0.6823 0.055 Uiso 1 1 calc R U .
C32 C 0.7145(4) 0.5594(3) 0.6788(3) 0.0420(9) Uani 1 1 d . . .
C33 C 0.8028(5) 0.5063(3) 0.7072(3) 0.0487(10) Uani 1 1 d . . .
C34 C 0.9047(5) 0.5474(5) 0.7727(4) 0.0683(15) Uani 1 1 d . . .
H34 H 0.9158 0.6071 0.8043 0.082 Uiso 1 1 calc R U .
C35 C 0.9899(7) 0.4965(7) 0.7896(5) 0.091(2) Uani 1 1 d . . .
H35 H 1.0596 0.5216 0.8330 0.110 Uiso 1 1 calc R U .
C36 C 0.9700(8) 0.4089(7) 0.7415(5) 0.093(3) Uani 1 1 d . . .
H36 H 1.0255 0.3735 0.7518 0.112 Uiso 1 1 calc R U .
C37 C 0.8671(7) 0.3745(5) 0.6780(5) 0.0785(18) Uani 1 1 d . . .
H37 H 0.8536 0.3147 0.6459 0.094 Uiso 1 1 calc R U .
C38 C 0.7495(5) 0.8073(3) 0.6229(3) 0.0506(11) Uani 1 1 d . . .
C39 C 0.6717(5) 0.8660(4) 0.6315(5) 0.0757(18) Uani 1 1 d . . .
H39 H 0.5837 0.8390 0.6414 0.091 Uiso 1 1 calc R U .
C40 C 0.7247(7) 0.9644(4) 0.6253(6) 0.092(2) Uani 1 1 d . . .
H40 H 0.6718 1.0029 0.6318 0.111 Uiso 1 1 calc R U .
C41 C 0.8542(7) 1.0063(4) 0.6096(5) 0.0774(18) Uani 1 1 d . . .
C42 C 0.9311(6) 0.9496(4) 0.5999(5) 0.0757(18) Uani 1 1 d . . .
H42 H 1.0181 0.9765 0.5880 0.091 Uiso 1 1 calc R U .
C43 C 0.8780(5) 0.8489(4) 0.6079(4) 0.0680(15) Uani 1 1 d . . .
H43 H 0.9318 0.8109 0.6027 0.082 Uiso 1 1 calc R U .
C44 C 0.9119(9) 1.1148(5) 0.6040(6) 0.116(3) Uani 1 1 d . . .
H44A H 0.9072 1.1523 0.6547 0.174 Uiso 1 1 calc R U .
H44B H 0.8613 1.1287 0.5592 0.174 Uiso 1 1 calc R U .
H44C H 1.0036 1.1316 0.5945 0.174 Uiso 1 1 calc R U .
C45 C 0.925(2) 0.1515(12) 0.1070(14) 0.229(9) Uani 1 1 d . . .
H45 H 0.8855 0.1480 0.1586 0.274 Uiso 1 1 calc R U .
Cl1 Cl 0.8891(6) 0.2361(3) 0.0594(3) 0.217(2) Uani 1 1 d . . .
Cl2 Cl 0.8694(10) 0.0438(5) 0.0515(7) 0.368(5) Uani 1 1 d . . .
Cl3 Cl 1.0902(10) 0.1842(8) 0.1285(7) 0.484(9) Uani 1 1 d . . .
F1 F 0.6959(9) 0.2877(7) 0.3220(6) 0.211(4) Uani 1 1 d . . .
F2 F 0.9044(6) 0.3038(5) 0.3702(6) 0.178(3) Uani 1 1 d . . .
F3 F 0.8310(7) 0.1649(6) 0.4054(8) 0.237(6) Uani 1 1 d . . .
F4 F 0.6323(6) 0.1354(5) 0.3538(8) 0.197(4) Uani 1 1 d . . .
F5 F 0.7300(12) 0.2707(7) 0.4414(6) 0.216(5) Uani 1 1 d . . .
F6 F 0.7945(13) 0.1818(11) 0.2822(6) 0.319(8) Uani 1 1 d . . .
Ir1 Ir 0.45238(2) 0.39867(2) 0.72837(2) 0.03987(8) Uani 1 1 d . . .
N1 N 0.4403(4) 0.2663(3) 0.6642(3) 0.0503(9) Uani 1 1 d . . .
N2 N 0.5890(5) 0.3984(4) 0.8211(3) 0.0626(11) Uani 1 1 d . . .
N3 N 0.3181(4) 0.4129(3) 0.6315(2) 0.0399(7) Uani 1 1 d . . .
N4 N 0.5816(4) 0.5087(3) 0.6598(2) 0.0396(7) Uani 1 1 d . . .
N5 N 0.7843(5) 0.4223(3) 0.6594(3) 0.0593(10) Uani 1 1 d . . .
P1 P 0.76506(15) 0.22526(14) 0.35875(13) 0.0753(5) Uani 1 1 d . . .
Cl5 Cl 0.7183(11) 0.0889(6) 0.8159(7) 0.209(4) Uani 0.5 1 d D . P
Cl4 Cl 0.4846(10) 0.0675(8) 0.8645(6) 0.205(4) Uani 0.5 1 d D . P
Cl6 Cl 0.583(2) -0.0846(6) 0.8716(9) 0.391(14) Uani 0.5 1 d D . P
C46 C 0.5716(15) 0.0044(10) 0.8225(11) 0.25(2) Uani 0.5 1 d D . P
H46 H 0.5274 -0.0248 0.7662 0.302 Uiso 0.5 1 calc DR U P

loop_
_atom_site_aniso_label
_atom_site_aniso_U_11
_atom_site_aniso_U_22
_atom_site_aniso_U_33
_atom_site_aniso_U_23
_atom_site_aniso_U_13
_atom_site_aniso_U_12
C1 0.074(4) 0.052(3) 0.062(3) 0.009(2) 0.017(3) 0.021(3)
C2 0.106(5) 0.059(4) 0.084(5) -0.004(3) 0.029(4) 0.026(4)
C3 0.116(6) 0.045(3) 0.107(6) -0.003(3) 0.027(5) 0.026(3)
C4 0.097(5) 0.038(3) 0.102(5) 0.015(3) 0.013(4) 0.014(3)
C5 0.064(3) 0.037(2) 0.068(3) 0.014(2) 0.005(2) 0.008(2)
C6 0.060(3) 0.048(3) 0.062(3) 0.022(2) 0.009(2) 0.009(2)
C7 0.084(4) 0.055(3) 0.097(5) 0.033(3) 0.018(4) 0.004(3)
C8 0.080(4) 0.079(4) 0.097(5) 0.040(4) 0.032(4) 0.000(3)
C9 0.071(4) 0.090(5) 0.073(4) 0.034(3) 0.027(3) 0.016(3)
C10 0.055(3) 0.063(3) 0.056(3) 0.020(2) 0.009(2) 0.011(2)
C11 0.050(3) 0.048(2) 0.046(2) 0.0172(19) 0.004(2) 0.010(2)
C12 0.0356(19) 0.0340(19) 0.0328(19) 0.0054(15) 0.0059(15) 0.0094(15)
C13 0.073(3) 0.054(3) 0.051(3) 0.008(2) 0.010(2) 0.022(3)
C14 0.099(5) 0.063(4) 0.074(4) 0.003(3) 0.017(4) 0.039(4)
C15 0.114(6) 0.071(4) 0.074(4) -0.013(3) 0.010(4) 0.034(4)
C16 0.092(5) 0.079(4) 0.056(3) -0.013(3) 0.001(3) 0.022(4)
C17 0.054(3) 0.054(3) 0.045(2) 0.003(2) 0.008(2) 0.009(2)
C18 0.055(3) 0.067(3) 0.042(2) 0.010(2) 0.001(2) 0.016(2)
C19 0.068(4) 0.097(5) 0.049(3) 0.010(3) 0.000(3) 0.023(3)
C20 0.073(4) 0.123(6) 0.063(4) 0.030(4) -0.010(3) 0.041(4)
C21 0.076(4) 0.104(5) 0.075(4) 0.033(4) 0.003(3) 0.047(4)
C22 0.063(3) 0.064(3) 0.065(3) 0.023(3) 0.003(3) 0.024(3)
C23 0.044(2) 0.040(2) 0.055(3) 0.0141(19) 0.006(2) -0.0008(19)
C24 0.040(2) 0.054(3) 0.057(3) 0.009(2) -0.003(2) 0.001(2)
C25 0.044(2) 0.049(2) 0.050(3) 0.010(2) -0.0027(19) 0.010(2)
C26 0.045(2) 0.041(2) 0.048(2) 0.0127(18) 0.0041(19) 0.0114(18)
C27 0.042(2) 0.0285(18) 0.041(2) 0.0053(15) 0.0056(17) 0.0078(16)
C28 0.035(2) 0.0344(19) 0.042(2) 0.0105(16) 0.0077(16) 0.0093(16)
C29 0.043(2) 0.036(2) 0.054(3) 0.0133(18) 0.0041(19) 0.0129(18)
C30 0.039(2) 0.035(2) 0.058(3) 0.0093(18) 0.0077(19) 0.0108(17)
C31 0.036(2) 0.042(2) 0.059(3) 0.011(2) 0.0047(19) 0.0108(18)
C32 0.036(2) 0.040(2) 0.051(2) 0.0102(18) 0.0069(18) 0.0137(18)
C33 0.041(2) 0.053(3) 0.055(3) 0.017(2) 0.0066(19) 0.017(2)
C34 0.051(3) 0.081(4) 0.074(4) 0.022(3) -0.003(3) 0.025(3)
C35 0.058(4) 0.133(7) 0.092(5) 0.053(5) 0.000(3) 0.035(4)
C36 0.096(6) 0.123(7) 0.105(6) 0.055(5) 0.032(5) 0.080(6)
C37 0.087(4) 0.085(4) 0.092(5) 0.029(4) 0.024(4) 0.059(4)
C38 0.043(2) 0.035(2) 0.069(3) 0.009(2) 0.001(2) 0.0092(18)
C39 0.046(3) 0.042(3) 0.139(6) 0.019(3) 0.006(3) 0.014(2)
C40 0.069(4) 0.039(3) 0.164(8) 0.019(4) -0.006(4) 0.019(3)
C41 0.074(4) 0.039(3) 0.102(5) 0.015(3) -0.006(3) 0.001(3)
C42 0.058(3) 0.048(3) 0.111(5) 0.027(3) 0.014(3) 0.000(3)
C43 0.046(3) 0.043(3) 0.111(5) 0.018(3) 0.015(3) 0.007(2)
C44 0.122(7) 0.041(3) 0.163(8) 0.035(4) -0.008(6) -0.001(4)
C45 0.24(2) 0.141(12) 0.31(2) 0.002(14) -0.042(18) 0.106(14)
Cl1 0.311(6) 0.182(4) 0.171(4) 0.042(3) -0.004(4) 0.106(4)
Cl2 0.437(13) 0.171(5) 0.488(14) 0.071(7) 0.013(10) 0.100(7)
Cl3 0.427(12) 0.525(15) 0.491(13) -0.305(12) -0.272(11) 0.366(12)
F1 0.188(7) 0.255(10) 0.249(10) 0.113(8) -0.005(7) 0.139(7)
F2 0.080(3) 0.161(6) 0.241(8) 0.056(6) -0.006(4) -0.028(4)
F3 0.123(5) 0.186(7) 0.435(17) 0.150(9) -0.003(7) 0.071(5)
F4 0.079(4) 0.100(4) 0.385(14) 0.016(6) 0.003(5) 0.013(3)
F5 0.296(12) 0.163(7) 0.217(9) 0.027(6) 0.132(9) 0.095(8)
F6 0.301(13) 0.403(17) 0.160(8) -0.115(10) 0.101(9) 0.040(13)
Ir1 0.04329(12) 0.03388(11) 0.03964(11) 0.01033(7) 0.00351(7) 0.00893(7)
N1 0.058(2) 0.0381(19) 0.050(2) 0.0091(16) 0.0013(18) 0.0109(17)
N2 0.064(3) 0.063(3) 0.059(3) 0.024(2) 0.006(2) 0.017(2)
N3 0.0404(19) 0.0353(17) 0.0396(18) 0.0077(14) 0.0035(14) 0.0075(15)
N4 0.0398(18) 0.0337(17) 0.0439(19) 0.0081(14) 0.0053(15) 0.0106(14)
N5 0.065(3) 0.052(2) 0.072(3) 0.021(2) 0.016(2) 0.031(2)
P1 0.0433(8) 0.0768(10) 0.1038(13) 0.0124(9) 0.0018(8) 0.0210(7)
Cl5 0.225(10) 0.134(6) 0.234(10) -0.048(6) 0.028(8) 0.047(6)
Cl4 0.191(8) 0.207(9) 0.211(9) 0.071(7) 0.012(7) 0.052(7)
Cl6 0.63(3) 0.100(5) 0.304(15) 0.055(7) -0.246(18) 0.013(10)
C46 0.30(5) 0.23(4) 0.18(3) -0.11(3) -0.14(3) 0.14(4)

loop_
_atom_type_symbol
_atom_type_description
_atom_type_scat_dispersion_real
_atom_type_scat_dispersion_imag
_atom_type_scat_source
C C 0.0033 0.0016 'International Tables Vol C Tables 4.2.6.8 and 6.1.1.4'
F F 0.0171 0.0103 'International Tables Vol C Tables 4.2.6.8 and 6.1.1.4'
Ir Ir -1.4442 7.9887 'International Tables Vol C Tables 4.2.6.8 and 6.1.1.4'
N N 0.0061 0.0033 'International Tables Vol C Tables 4.2.6.8 and 6.1.1.4'
P P 0.1023 0.0942 'International Tables Vol C Tables 4.2.6.8 and 6.1.1.4'
Cl Cl 0.1484 0.1585 'International Tables Vol C Tables 4.2.6.8 and 6.1.1.4'
H H 0.0000 0.0000 'International Tables Vol C Tables 4.2.6.8 and 6.1.1.4'

loop_
_geom_angle_atom_site_label_1
_geom_angle_atom_site_label_2
_geom_angle_atom_site_label_3
_geom_angle
N1 C1 C2 122.0(6)
N1 C1 H1 119.0
C2 C1 H1 119.0
C1 C2 C3 119.4(6)
C1 C2 H2 120.3
C3 C2 H2 120.3
C4 C3 C2 118.9(6)
C4 C3 H3 120.6
C2 C3 H3 120.6
C5 C4 C3 119.8(6)
C5 C4 H4 120.1
C3 C4 H4 120.1
N1 C5 C4 119.9(6)
N1 C5 C6 114.0(4)
C4 C5 C6 126.1(5)
C7 C6 C11 120.9(6)
C7 C6 C5 123.5(5)
C11 C6 C5 115.6(4)
C8 C7 C6 120.7(6)
C8 C7 H7 119.7
C6 C7 H7 119.7
C7 C8 C9 119.9(6)
C7 C8 H8 120.0
C9 C8 H8 120.0
C10 C9 C8 119.2(6)
C10 C9 H9 120.4
C8 C9 H9 120.4
C9 C10 C11 121.7(6)
C9 C10 H10 119.1
C11 C10 H10 119.1
C10 C11 C6 117.5(5)
C10 C11 Ir1 127.6(4)
C6 C11 Ir1 114.7(4)
C13 C12 C17 118.8(4)
C13 C12 Ir1 125.7(3)
C17 C12 Ir1 115.5(3)
C12 C13 C14 123.5(6)
C12 C13 H13 118.3
C14 C13 H13 118.3
C13 C14 C15 118.1(6)
C13 C14 H14 120.9
C15 C14 H14 120.9
C16 C15 C14 120.0(6)
C16 C15 H15 120.0
C14 C15 H15 120.0
C15 C16 C17 119.3(6)
C15 C16 H16 120.3
C17 C16 H16 120.3
C12 C17 C16 120.3(5)
C12 C17 C18 114.7(4)
C16 C17 C18 124.9(5)
N2 C18 C19 122.0(5)
N2 C18 C17 114.5(4)
C19 C18 C17 123.5(5)
C20 C19 C18 119.7(6)
C20 C19 H19 120.2
C18 C19 H19 120.2
C19 C20 C21 119.6(6)
C19 C20 H20 120.2
C21 C20 H20 120.2
C20 C21 C22 121.0(6)
C20 C21 H21 119.5
C22 C21 H21 119.5
C21 C22 N2 120.7(6)
C21 C22 H22 119.6
N2 C22 H22 119.6
N3 C23 C24 122.8(4)
N3 C23 H23 118.6
C24 C23 H23 118.6
C25 C24 C23 118.5(4)
C25 C24 H24 120.8
C23 C24 H24 120.8
C24 C25 C26 119.1(4)
C24 C25 H25 120.5
C26 C25 H25 120.5
C27 C26 C25 119.7(4)
C27 C26 H26 120.1
C25 C26 H26 120.1
N3 C27 C26 121.5(4)
N3 C27 C28 114.9(4)
C26 C27 C28 123.6(4)
N4 C28 C29 122.7(4)
N4 C28 C27 115.4(3)
C29 C28 C27 121.9(4)
C28 C29 C30 120.2(4)
C28 C29 H29 119.9
C30 C29 H29 119.9
C29 C30 C31 117.0(4)
C29 C30 C38 122.0(4)
C31 C30 C38 120.9(4)
C30 C31 C32 120.8(4)
C30 C31 H31 119.6
C32 C31 H31 119.6
N4 C32 C31 121.8(4)
N4 C32 C33 118.1(4)
C31 C32 C33 119.9(4)
N5 C33 C34 123.4(5)
N5 C33 C32 114.4(4)
C34 C33 C32 121.8(5)
C33 C34 C35 117.7(7)
C33 C34 H34 121.2
C35 C34 H34 121.2
C36 C35 C34 119.3(7)
C36 C35 H35 120.4
C34 C35 H35 120.4
C37 C36 C35 118.7(6)
C37 C36 H36 120.7
C35 C36 H36 120.7
N5 C37 C36 123.6(7)
N5 C37 H37 118.2
C36 C37 H37 118.2
C43 C38 C39 118.3(5)
C43 C38 C30 122.0(4)
C39 C38 C30 119.7(4)
C40 C39 C38 120.4(6)
C40 C39 H39 119.8
C38 C39 H39 119.8
C41 C40 C39 121.2(6)
C41 C40 H40 119.4
C39 C40 H40 119.4
C42 C41 C40 119.1(5)
C42 C41 C44 120.1(7)
C40 C41 C44 120.8(7)
C41 C42 C43 119.8(6)
C41 C42 H42 120.1
C43 C42 H42 120.1
C38 C43 C42 121.0(5)
C38 C43 H43 119.5
C42 C43 H43 119.5
C41 C44 H44A 109.5
C41 C44 H44B 109.5
H44A C44 H44B 109.5
C41 C44 H44C 109.5
H44A C44 H44C 109.5
H44B C44 H44C 109.5
Cl2 C45 Cl3 107.5(11)
Cl2 C45 Cl1 113.2(12)
Cl3 C45 Cl1 109.0(13)
Cl2 C45 H45 109.0
Cl3 C45 H45 109.0
Cl1 C45 H45 109.0
C11 Ir1 N2 87.30(19)
C11 Ir1 C12 93.50(18)
N2 Ir1 C12 79.89(18)
C11 Ir1 N1 80.32(19)
N2 Ir1 N1 94.59(19)
C12 Ir1 N1 171.96(15)
C11 Ir1 N3 96.63(17)
N2 Ir1 N3 174.78(15)
C12 Ir1 N3 96.40(15)
N1 Ir1 N3 89.47(15)
C11 Ir1 N4 170.59(16)
N2 Ir1 N4 100.64(17)
C12 Ir1 N4 83.05(14)
N1 Ir1 N4 103.84(15)
N3 Ir1 N4 75.14(14)
C1 N1 C5 119.9(5)
C1 N1 Ir1 124.8(4)
C5 N1 Ir1 115.3(4)
C22 N2 C18 116.8(5)
C22 N2 Ir1 127.9(4)
C18 N2 Ir1 115.2(4)
C23 N3 C27 118.4(4)
C23 N3 Ir1 124.8(3)
C27 N3 Ir1 116.7(3)
C32 N4 C28 117.0(4)
C32 N4 Ir1 127.5(3)
C28 N4 Ir1 109.9(3)
C33 N5 C37 117.3(5)
F6 P1 F1 97.5(8)
F6 P1 F2 89.0(6)
F1 P1 F2 94.5(5)
F6 P1 F3 88.8(8)
F1 P1 F3 173.6(7)
F2 P1 F3 86.4(4)
F6 P1 F4 90.6(7)
F1 P1 F4 94.1(5)
F2 P1 F4 171.5(5)
F3 P1 F4 85.0(4)
F6 P1 F5 178.8(7)
F1 P1 F5 82.3(6)
F2 P1 F5 92.2(6)
F3 P1 F5 91.4(6)
F4 P1 F5 88.2(6)
Cl6 C46 Cl4 114.6(12)
Cl6 C46 Cl5 114.2(12)
Cl4 C46 Cl5 104.3(9)
Cl6 C46 H46 107.8
Cl4 C46 H46 107.8
Cl5 C46 H46 107.8

loop_
_geom_bond_atom_site_label_1
_geom_bond_atom_site_label_2
_geom_bond_distance
C1 N1 1.342(7)
C1 C2 1.368(8)
C1 H1 0.9300
C2 C3 1.390(10)
C2 H2 0.9300
C3 C4 1.389(10)
C3 H3 0.9300
C4 C5 1.387(8)
C4 H4 0.9300
C5 N1 1.371(6)
C5 C6 1.451(8)
C6 C7 1.394(8)
C6 C11 1.414(7)
C7 C8 1.358(10)
C7 H7 0.9300
C8 C9 1.416(10)
C8 H8 0.9300
C9 C10 1.389(8)
C9 H9 0.9300
C10 C11 1.391(7)
C10 H10 0.9300
C11 Ir1 2.002(5)
C12 C13 1.353(7)
C12 C17 1.357(7)
C12 Ir1 2.056(4)
C13 C14 1.360(8)
C13 H13 0.9300
C14 C15 1.392(11)
C14 H14 0.9300
C15 C16 1.371(10)
C15 H15 0.9300
C16 C17 1.407(8)
C16 H16 0.9300
C17 C18 1.473(7)
C18 N2 1.393(7)
C18 C19 1.393(8)
C19 C20 1.365(10)
C19 H19 0.9300
C20 C21 1.369(12)
C20 H20 0.9300
C21 C22 1.391(9)
C21 H21 0.9300
C22 N2 1.393(7)
C22 H22 0.9300
C23 N3 1.347(6)
C23 C24 1.387(7)
C23 H23 0.9300
C24 C25 1.379(7)
C24 H24 0.9300
C25 C26 1.389(6)
C25 H25 0.9300
C26 C27 1.376(6)
C26 H26 0.9300
C27 N3 1.354(5)
C27 C28 1.481(6)
C28 N4 1.363(5)
C28 C29 1.382(6)
C29 C30 1.383(6)
C29 H29 0.9300
C30 C31 1.387(6)
C30 C38 1.480(6)
C31 C32 1.389(6)
C31 H31 0.9300
C32 N4 1.354(6)
C32 C33 1.493(6)
C33 N5 1.327(7)
C33 C34 1.385(7)
C34 C35 1.393(9)
C34 H34 0.9300
C35 C36 1.370(12)
C35 H35 0.9300
C36 C37 1.366(11)
C36 H36 0.9300
C37 N5 1.341(7)
C37 H37 0.9300
C38 C43 1.364(7)
C38 C39 1.391(7)
C39 C40 1.386(8)
C39 H39 0.9300
C40 C41 1.377(10)
C40 H40 0.9300
C41 C42 1.362(10)
C41 C44 1.523(8)
C42 C43 1.424(8)
C42 H42 0.9300
C43 H43 0.9300
C44 H44A 0.9600
C44 H44B 0.9600
C44 H44C 0.9600
C45 Cl2 1.621(17)
C45 Cl3 1.67(2)
C45 Cl1 1.676(17)
C45 H45 0.9800
F1 P1 1.508(6)
F2 P1 1.528(6)
F3 P1 1.540(7)
F4 P1 1.570(7)
F5 P1 1.576(8)
F6 P1 1.453(7)
Ir1 N2 2.023(5)
Ir1 N1 2.061(4)
Ir1 N3 2.132(4)
Ir1 N4 2.239(4)
Cl5 C46 1.665(9)
Cl4 C46 1.658(9)
Cl6 C46 1.652(9)
C46 H46 0.9800

loop_
_geom_torsion_atom_site_label_1
_geom_torsion_atom_site_label_2
_geom_torsion_atom_site_label_3
_geom_torsion_atom_site_label_4
_geom_torsion
N1 C1 C2 C3 -0.9(11)
C1 C2 C3 C4 2.4(13)
C2 C3 C4 C5 -1.9(12)
C3 C4 C5 N1 -0.1(10)
C3 C4 C5 C6 178.9(7)
N1 C5 C6 C7 175.5(6)
C4 C5 C6 C7 -3.6(10)
N1 C5 C6 C11 -2.9(7)
C4 C5 C6 C11 178.1(6)
C11 C6 C7 C8 0.6(10)
C5 C6 C7 C8 -177.6(7)
C6 C7 C8 C9 -0.1(12)
C7 C8 C9 C10 0.1(11)
C8 C9 C10 C11 -0.6(10)
C9 C10 C11 C6 1.1(8)
C9 C10 C11 Ir1 176.6(5)
C7 C6 C11 C10 -1.1(8)
C5 C6 C11 C10 177.2(5)
C7 C6 C11 Ir1 -177.2(5)
C5 C6 C11 Ir1 1.2(6)
C17 C12 C13 C14 -1.5(8)
Ir1 C12 C13 C14 176.7(5)
C12 C13 C14 C15 1.0(10)
C13 C14 C15 C16 0.0(12)
C14 C15 C16 C17 -0.5(12)
C13 C12 C17 C16 0.9(8)
Ir1 C12 C17 C16 -177.5(5)
C13 C12 C17 C18 178.8(4)
Ir1 C12 C17 C18 0.4(6)
C15 C16 C17 C12 0.0(10)
C15 C16 C17 C18 -177.6(6)
C12 C17 C18 N2 -3.5(7)
C16 C17 C18 N2 174.3(6)
C12 C17 C18 C19 176.8(5)
C16 C17 C18 C19 -5.5(9)
N2 C18 C19 C20 -1.6(10)
C17 C18 C19 C20 178.1(6)
C18 C19 C20 C21 -1.1(11)
C19 C20 C21 C22 2.9(12)
C20 C21 C22 N2 -2.1(11)
N3 C23 C24 C25 -0.6(8)
C23 C24 C25 C26 0.9(8)
C24 C25 C26 C27 0.2(7)
C25 C26 C27 N3 -1.6(7)
C25 C26 C27 C28 177.1(4)
N3 C27 C28 N4 18.6(5)
C26 C27 C28 N4 -160.2(4)
N3 C27 C28 C29 -160.7(4)
C26 C27 C28 C29 20.6(7)
N4 C28 C29 C30 0.3(7)
C27 C28 C29 C30 179.5(4)
C28 C29 C30 C31 4.8(7)
C28 C29 C30 C38 -175.0(4)
C29 C30 C31 C32 -3.7(7)
C38 C30 C31 C32 176.1(5)
C30 C31 C32 N4 -2.5(7)
C30 C31 C32 C33 172.4(4)
N4 C32 C33 N5 49.5(6)
C31 C32 C33 N5 -125.6(5)
N4 C32 C33 C34 -137.2(5)
C31 C32 C33 C34 47.6(7)
N5 C33 C34 C35 -1.3(9)
C32 C33 C34 C35 -173.9(5)
C33 C34 C35 C36 0.0(10)
C34 C35 C36 C37 0.3(11)
C35 C36 C37 N5 0.6(12)
C29 C30 C38 C43 -145.9(6)
C31 C30 C38 C43 34.4(8)
C29 C30 C38 C39 34.8(8)
C31 C30 C38 C39 -144.9(6)
C43 C38 C39 C40 -0.4(11)
C30 C38 C39 C40 178.9(7)
C38 C39 C40 C41 0.8(13)
C39 C40 C41 C42 0.2(13)
C39 C40 C41 C44 -179.2(8)
C40 C41 C42 C43 -1.5(12)
C44 C41 C42 C43 178.0(7)
C39 C38 C43 C42 -0.9(10)
C30 C38 C43 C42 179.8(6)
C41 C42 C43 C38 1.9(11)
C2 C1 N1 C5 -1.1(9)
C2 C1 N1 Ir1 178.1(5)
C4 C5 N1 C1 1.6(8)
C6 C5 N1 C1 -177.6(5)
C4 C5 N1 Ir1 -177.7(5)
C6 C5 N1 Ir1 3.2(6)
C21 C22 N2 C18 -0.6(8)
C21 C22 N2 Ir1 176.7(5)
C19 C18 N2 C22 2.4(8)
C17 C18 N2 C22 -177.3(5)
C19 C18 N2 Ir1 -175.3(4)
C17 C18 N2 Ir1 5.0(6)
C24 C23 N3 C27 -0.8(7)
C24 C23 N3 Ir1 178.2(4)
C26 C27 N3 C23 1.9(6)
C28 C27 N3 C23 -176.9(4)
C26 C27 N3 Ir1 -177.2(3)
C28 C27 N3 Ir1 4.0(5)
C31 C32 N4 C28 7.5(6)
C33 C32 N4 C28 -167.6(4)
C31 C32 N4 Ir1 -143.3(4)
C33 C32 N4 Ir1 41.6(6)
C29 C28 N4 C32 -6.4(6)
C27 C28 N4 C32 174.3(4)
C29 C28 N4 Ir1 149.3(4)
C27 C28 N4 Ir1 -30.0(4)
C34 C33 N5 C37 2.1(8)
C32 C33 N5 C37 175.2(5)
C36 C37 N5 C33 -1.8(10)
